data_4074333
loop_
_publ_author_name
'Brym, Markus'
'Francis, Matthew D.'
'Jin, Guoxia'
'Jones, Cameron'
'Mills, David P.'
'Stasch, Andreas'

_publ_section_title
;
 Facile Transformations of a 1,3,5-Triphosphacyclohexadienyl Anion within
 the Coordination Sphere of Group 13 and 14 Elements:&#x00A0; Synthesis of
 1,3-Diphosphacyclopentadienyl Complexes and Phosphaorganometallic Cage
 Compounds
;
_journal_issue 20
_journal_name_full Organometallics
_journal_page_first 4799
_journal_paper_doi 10.1021/om0605581
_journal_volume 25
_journal_year 2006
_chemical_formula_sum 'C34 H45 P3 Pb'
_chemical_formula_weight 753.80
_chemical_name_systematic
; 
 ? 
;
_space_group_IT_number 14
_symmetry_cell_setting monoclinic
_symmetry_space_group_name_Hall '-P 2ybc'
_symmetry_space_group_name_H-M 'P 1 21/c 1'
_atom_sites_solution_hydrogens geom
_atom_sites_solution_primary direct
_atom_sites_solution_secondary difmap
_audit_creation_method SHELXL-97
_cell_angle_alpha 90.00
_cell_angle_beta 101.43(3)
_cell_angle_gamma 90.00
_cell_formula_units_Z 4
_cell_length_a 10.659(2)
_cell_length_b 16.457(3)
_cell_length_c 19.767(4)
_cell_measurement_temperature 150(2)
_cell_volume 3398.7(12)
_computing_structure_refinement 'SHELXL-97 (Sheldrick, 1997)'
_computing_structure_solution 'SHELXS-97 (Sheldrick, 1990)'
_diffrn_ambient_temperature 150(2)
_diffrn_measured_fraction_theta_full 0.992
_diffrn_measured_fraction_theta_max 0.992
_diffrn_measurement_device_type 'Nonius Kappa CCD'
_diffrn_radiation_monochromator graphite
_diffrn_radiation_source 'fine-focus sealed tube'
_diffrn_radiation_type MoK\a
_diffrn_radiation_wavelength 0.71073
_diffrn_reflns_av_R_equivalents 0.0416
_diffrn_reflns_av_sigmaI/netI 0.0587
_diffrn_reflns_limit_h_max 13
_diffrn_reflns_limit_h_min -13
_diffrn_reflns_limit_k_max 20
_diffrn_reflns_limit_k_min -20
_diffrn_reflns_limit_l_max 24
_diffrn_reflns_limit_l_min -24
_diffrn_reflns_number 12501
_diffrn_reflns_theta_full 26.00
_diffrn_reflns_theta_max 26.00
_diffrn_reflns_theta_min 3.14
_exptl_absorpt_coefficient_mu 5.125
_exptl_absorpt_correction_T_max 0.684
_exptl_absorpt_correction_T_min 0.427
_exptl_absorpt_correction_type multi-scan
_exptl_absorpt_process_details 'Sortav (Blessing, 1995)'
_exptl_crystal_colour orange
_exptl_crystal_density_diffrn 1.473
_exptl_crystal_density_method 'not measured'
_exptl_crystal_description block
_exptl_crystal_F_000 1504
_exptl_crystal_size_max 0.20
_exptl_crystal_size_mid 0.18
_exptl_crystal_size_min 0.08
_refine_diff_density_max 2.313
_refine_diff_density_min -1.248
_refine_diff_density_rms 0.142
_refine_ls_extinction_method none
_refine_ls_goodness_of_fit_ref 1.121
_refine_ls_hydrogen_treatment constr
_refine_ls_matrix_type full
_refine_ls_number_parameters 354
_refine_ls_number_reflns 6630
_refine_ls_number_restraints 36
_refine_ls_restrained_S_all 1.121
_refine_ls_R_factor_all 0.1111
_refine_ls_R_factor_gt 0.0697
_refine_ls_shift/su_max 0.000
_refine_ls_shift/su_mean 0.000
_refine_ls_structure_factor_coef Fsqd
_refine_ls_weighting_details 'calc w=1/[\s^2^(Fo^2^)+(0.0127P)^2^+46.4229P] where P=(Fo^2^+2Fc^2^)/3'
_refine_ls_weighting_scheme calc
_refine_ls_wR_factor_gt 0.1197
_refine_ls_wR_factor_ref 0.1329
_reflns_number_gt 4521
_reflns_number_total 6630
_reflns_threshold_expression >2sigma(I)
_cod_data_source_file om0605581si20060628_061253.cif
_cod_data_source_block compound11
_cod_original_cell_volume 3398.9(12)
_cod_original_sg_symbol_H-M P2(1)/c
_cod_database_code 4074333

loop_
_symmetry_equiv_pos_as_xyz
'x, y, z'
'-x, y+1/2, -z+1/2'
'-x, -y, -z'
'x, -y-1/2, z-1/2'

loop_
_atom_site_label
_atom_site_type_symbol
_atom_site_fract_x
_atom_site_fract_y
_atom_site_fract_z
_atom_site_U_iso_or_equiv
_atom_site_adp_type
_atom_site_occupancy
_atom_site_symmetry_multiplicity
_atom_site_calc_flag
_atom_site_refinement_flags
Pb1 Pb 0.73115(3) 0.24845(3) 0.200916(19) 0.03581(12) Uani 1 1 d .
P1 P 0.5140(2) 0.33257(17) 0.23478(13) 0.0309(6) Uani 1 1 d .
P2 P 0.4873(3) 0.23846(18) 0.09855(15) 0.0430(7) Uani 1 1 d .
P3 P 0.3172(2) 0.2494(2) 0.17573(13) 0.0380(6) Uani 1 1 d .
C1 C 0.4171(10) 0.3259(6) 0.1444(6) 0.042(3) Uani 1 1 d .
C2 C 0.4042(11) 0.2702(7) 0.2580(5) 0.046(3) Uani 1 1 d .
C3 C 0.3729(11) 0.1781(7) 0.1230(7) 0.051(3) Uani 1 1 d .
C4 C 0.1439(10) 0.2550(10) 0.1643(7) 0.067(4) Uani 1 1 d .
H4A H 0.1122 0.2068 0.1847 0.100 Uiso 1 1 calc R
H4B H 0.1060 0.2574 0.1150 0.100 Uiso 1 1 calc R
H4C H 0.1202 0.3039 0.1872 0.100 Uiso 1 1 calc R
C5 C 0.3812(10) 0.4015(6) 0.1018(5) 0.034(2) Uani 1 1 d .
C6 C 0.2895(14) 0.3828(8) 0.0348(6) 0.067(4) Uani 1 1 d .
H6A H 0.3295 0.3441 0.0078 0.101 Uiso 1 1 calc R
H6B H 0.2687 0.4330 0.0083 0.101 Uiso 1 1 calc R
H6C H 0.2109 0.3590 0.0449 0.101 Uiso 1 1 calc R
C7 C 0.3139(12) 0.4615(7) 0.1436(6) 0.052(3) Uani 1 1 d .
H7A H 0.2284 0.4410 0.1456 0.078 Uiso 1 1 calc R
H7B H 0.3064 0.5149 0.1211 0.078 Uiso 1 1 calc R
H7C H 0.3645 0.4666 0.1905 0.078 Uiso 1 1 calc R
C8 C 0.5046(13) 0.4420(8) 0.0906(8) 0.072(4) Uani 1 1 d .
H8A H 0.5636 0.4481 0.1351 0.109 Uiso 1 1 calc R
H8B H 0.4847 0.4956 0.0696 0.109 Uiso 1 1 calc R
H8C H 0.5444 0.4082 0.0599 0.109 Uiso 1 1 calc R
C9 C 0.4061(12) 0.2284(7) 0.3287(6) 0.052(3) Uani 1 1 d .
C10 C 0.287(2) 0.1789(14) 0.3288(11) 0.138(8) Uani 1 1 d U
H10A H 0.2786 0.1372 0.2928 0.207 Uiso 1 1 calc R
H10B H 0.2120 0.2146 0.3199 0.207 Uiso 1 1 calc R
H10C H 0.2933 0.1528 0.3739 0.207 Uiso 1 1 calc R
C11 C 0.414(2) 0.2950(13) 0.3814(11) 0.134(8) Uani 1 1 d U
H11A H 0.3312 0.3231 0.3752 0.201 Uiso 1 1 calc R
H11B H 0.4805 0.3338 0.3755 0.201 Uiso 1 1 calc R
H11C H 0.4346 0.2716 0.4278 0.201 Uiso 1 1 calc R
C12 C 0.5189(13) 0.1735(9) 0.3482(8) 0.076(4) Uani 1 1 d U
H12A H 0.5197 0.1504 0.3939 0.115 Uiso 1 1 calc R
H12B H 0.5977 0.2045 0.3491 0.115 Uiso 1 1 calc R
H12C H 0.5132 0.1295 0.3142 0.115 Uiso 1 1 calc R
C13 C 0.3538(12) 0.0882(7) 0.1117(7) 0.052(3) Uani 1 1 d .
C14 C 0.2159(17) 0.0685(12) 0.0908(10) 0.114(6) Uani 1 1 d U
H14A H 0.2061 0.0115 0.0763 0.171 Uiso 1 1 calc R
H14B H 0.1768 0.1036 0.0522 0.171 Uiso 1 1 calc R
H14C H 0.1735 0.0774 0.1298 0.171 Uiso 1 1 calc R
C15 C 0.420(2) 0.0584(14) 0.0555(12) 0.149(9) Uani 1 1 d U
H15A H 0.3588 0.0584 0.0113 0.224 Uiso 1 1 calc R
H15B H 0.4517 0.0031 0.0663 0.224 Uiso 1 1 calc R
H15C H 0.4917 0.0944 0.0524 0.224 Uiso 1 1 calc R
C16 C 0.419(2) 0.0420(15) 0.1724(12) 0.149(9) Uani 1 1 d U
H16A H 0.4774 0.0780 0.2032 0.224 Uiso 1 1 calc R
H16B H 0.4675 -0.0027 0.1573 0.224 Uiso 1 1 calc R
H16C H 0.3551 0.0200 0.1969 0.224 Uiso 1 1 calc R
C17 C 0.8227(9) 0.3439(6) 0.1465(6) 0.035(2) Uani 1 1 d .
C18 C 0.8134(11) 0.3416(7) 0.0735(6) 0.048(3) Uani 1 1 d .
H18 H 0.7710 0.2977 0.0472 0.057 Uiso 1 1 calc R
C19 C 0.8670(12) 0.4043(8) 0.0408(6) 0.051(3) Uani 1 1 d .
H19 H 0.8596 0.4033 -0.0079 0.062 Uiso 1 1 calc R
C20 C 0.9297(13) 0.4668(8) 0.0781(7) 0.060(4) Uani 1 1 d .
H20 H 0.9676 0.5084 0.0554 0.072 Uiso 1 1 calc R
C21 C 0.9385(12) 0.4701(7) 0.1485(7) 0.055(3) Uani 1 1 d .
H21 H 0.9798 0.5148 0.1742 0.066 Uiso 1 1 calc R
C22 C 0.8870(11) 0.4080(6) 0.1820(6) 0.046(3) Uani 1 1 d .
H22 H 0.8964 0.4099 0.2308 0.055 Uiso 1 1 calc R
C23 C 0.7995(9) 0.1266(6) 0.1720(5) 0.031(2) Uani 1 1 d .
C24 C 0.7855(12) 0.0581(7) 0.2102(6) 0.052(3) Uani 1 1 d .
H24 H 0.7495 0.0633 0.2503 0.063 Uiso 1 1 calc R
C25 C 0.8219(12) -0.0168(7) 0.1918(7) 0.056(3) Uani 1 1 d .
H25 H 0.8118 -0.0625 0.2197 0.068 Uiso 1 1 calc R
C26 C 0.8725(12) -0.0277(7) 0.1341(6) 0.055(3) Uani 1 1 d .
H26 H 0.8969 -0.0802 0.1215 0.067 Uiso 1 1 calc R
C27 C 0.8873(12) 0.0386(8) 0.0951(6) 0.055(3) Uani 1 1 d .
H27 H 0.9228 0.0322 0.0550 0.066 Uiso 1 1 calc R
C28 C 0.8512(11) 0.1153(6) 0.1131(6) 0.044(3) Uani 1 1 d .
H28 H 0.8617 0.1606 0.0851 0.053 Uiso 1 1 calc R
C29 C 0.8441(9) 0.2611(6) 0.3105(5) 0.032(2) Uani 1 1 d .
C30 C 0.9419(10) 0.2042(7) 0.3353(5) 0.044(3) Uani 1 1 d .
H30 H 0.9617 0.1622 0.3062 0.053 Uiso 1 1 calc R
C31 C 1.0087(12) 0.2107(8) 0.4031(6) 0.056(3) Uani 1 1 d .
H31 H 1.0755 0.1733 0.4197 0.068 Uiso 1 1 calc R
C32 C 0.9804(13) 0.2700(8) 0.4464(6) 0.058(4) Uani 1 1 d .
H32 H 1.0261 0.2729 0.4928 0.070 Uiso 1 1 calc R
C33 C 0.8854(14) 0.3249(7) 0.4222(6) 0.060(4) Uani 1 1 d .
H33 H 0.8653 0.3664 0.4517 0.072 Uiso 1 1 calc R
C34 C 0.8190(12) 0.3200(7) 0.3550(6) 0.054(3) Uani 1 1 d .
H34 H 0.7538 0.3587 0.3390 0.064 Uiso 1 1 calc R

loop_
_atom_site_aniso_label
_atom_site_aniso_U_11
_atom_site_aniso_U_22
_atom_site_aniso_U_33
_atom_site_aniso_U_23
_atom_site_aniso_U_13
_atom_site_aniso_U_12
Pb1 0.0337(2) 0.0390(2) 0.03391(19) -0.0057(2) 0.00478(14) 0.0015(2)
P1 0.0331(14) 0.0373(15) 0.0206(13) -0.0066(11) 0.0010(10) 0.0048(12)
P2 0.0539(17) 0.0348(17) 0.0389(15) -0.0068(14) 0.0061(13) 0.0071(14)
P3 0.0337(13) 0.0373(13) 0.0424(14) -0.0054(16) 0.0064(11) -0.0008(16)
C1 0.046(7) 0.030(6) 0.042(7) 0.000(5) -0.010(5) -0.004(5)
C2 0.050(7) 0.058(8) 0.031(6) 0.004(5) 0.014(5) 0.003(5)
C3 0.045(7) 0.041(7) 0.064(8) -0.014(6) -0.001(6) 0.005(6)
C4 0.038(6) 0.085(10) 0.075(9) -0.007(9) 0.007(6) 0.011(8)
C5 0.039(6) 0.038(6) 0.023(5) 0.003(5) 0.000(4) 0.012(5)
C6 0.106(11) 0.054(8) 0.031(7) -0.009(6) -0.015(7) 0.023(8)
C7 0.061(8) 0.038(6) 0.052(7) 0.000(6) 0.001(6) 0.017(6)
C8 0.082(10) 0.047(8) 0.095(11) 0.038(8) 0.034(9) 0.021(7)
C9 0.064(8) 0.055(8) 0.045(7) 0.019(6) 0.027(6) 0.016(6)
C10 0.135(9) 0.149(9) 0.133(9) 0.010(6) 0.035(6) -0.005(6)
C11 0.145(9) 0.132(9) 0.127(9) -0.002(6) 0.034(6) 0.011(6)
C12 0.078(6) 0.073(6) 0.079(6) 0.015(5) 0.019(5) 0.000(5)
C13 0.043(7) 0.038(7) 0.071(9) -0.004(6) 0.004(7) 0.000(6)
C14 0.113(8) 0.106(8) 0.119(8) -0.008(6) 0.013(6) -0.001(6)
C15 0.152(10) 0.147(10) 0.150(10) -0.007(6) 0.033(6) -0.001(6)
C16 0.152(10) 0.142(10) 0.150(10) 0.001(6) 0.022(6) 0.002(6)
C17 0.032(6) 0.037(6) 0.039(6) 0.005(5) 0.012(5) 0.005(5)
C18 0.050(7) 0.042(7) 0.052(7) 0.002(6) 0.010(6) 0.017(6)
C19 0.067(8) 0.053(8) 0.039(7) 0.021(6) 0.023(6) 0.013(7)
C20 0.063(9) 0.051(8) 0.068(10) 0.023(7) 0.020(7) 0.006(7)
C21 0.058(8) 0.031(6) 0.075(10) 0.005(6) 0.009(7) 0.002(6)
C22 0.050(7) 0.031(6) 0.055(8) 0.005(5) 0.008(6) 0.010(5)
C23 0.035(6) 0.033(6) 0.028(5) 0.003(4) 0.011(4) -0.010(5)
C24 0.066(8) 0.039(7) 0.051(8) 0.001(6) 0.010(6) 0.004(6)
C25 0.070(9) 0.040(7) 0.054(8) 0.013(6) -0.001(7) -0.004(6)
C26 0.078(9) 0.037(7) 0.053(8) -0.009(6) 0.016(7) 0.010(6)
C27 0.074(9) 0.054(8) 0.044(8) -0.007(6) 0.030(7) 0.009(7)
C28 0.062(8) 0.030(6) 0.044(7) 0.007(5) 0.020(6) 0.000(5)
C29 0.038(5) 0.031(6) 0.026(5) -0.005(5) 0.006(4) 0.000(5)
C30 0.048(7) 0.055(7) 0.028(6) 0.002(5) 0.007(5) 0.006(6)
C31 0.059(8) 0.066(8) 0.043(7) 0.010(7) 0.007(6) 0.013(7)
C32 0.082(9) 0.059(9) 0.028(6) 0.006(6) -0.003(6) -0.014(7)
C33 0.109(11) 0.036(7) 0.030(6) 0.001(5) 0.002(7) -0.006(7)
C34 0.071(9) 0.042(7) 0.045(7) 0.001(6) 0.005(6) 0.006(6)

loop_
_atom_type_symbol
_atom_type_description
_atom_type_scat_dispersion_real
_atom_type_scat_dispersion_imag
_atom_type_scat_source
C C 0.0033 0.0016 'International Tables Vol C Tables 4.2.6.8 and 6.1.1.4'
H H 0.0000 0.0000 'International Tables Vol C Tables 4.2.6.8 and 6.1.1.4'
P P 0.1023 0.0942 'International Tables Vol C Tables 4.2.6.8 and 6.1.1.4'
Pb Pb -3.3944 10.1111 'International Tables Vol C Tables 4.2.6.8 and 6.1.1.4'

loop_
_geom_angle_atom_site_label_1
_geom_angle_atom_site_label_2
_geom_angle_atom_site_label_3
_geom_angle
C17 Pb1 C23 108.1(4)
C17 Pb1 C29 101.3(4)
C23 Pb1 C29 100.8(4)
C17 Pb1 P1 102.8(3)
C23 Pb1 P1 143.4(2)
C29 Pb1 P1 91.9(2)
C17 Pb1 P2 96.7(3)
C23 Pb1 P2 93.5(3)
C29 Pb1 P2 152.1(2)
P1 Pb1 P2 63.27(7)
C2 P1 C1 86.8(5)
C2 P1 Pb1 113.7(4)
C1 P1 Pb1 93.8(4)
C3 P2 C1 86.3(5)
C3 P2 Pb1 114.6(4)
C1 P2 Pb1 90.4(3)
C2 P3 C3 120.6(6)
C2 P3 C4 116.5(6)
C3 P3 C4 114.6(6)
C2 P3 C1 86.7(5)
C3 P3 C1 88.4(5)
C4 P3 C1 124.5(6)
C5 C1 P3 130.9(8)
C5 C1 P1 120.9(8)
P3 C1 P1 88.0(5)
C5 C1 P2 115.5(8)
P3 C1 P2 87.2(5)
P1 C1 P2 107.4(5)
C9 C2 P1 128.9(9)
C9 C2 P3 131.6(9)
P1 C2 P3 97.7(5)
C13 C3 P2 127.7(9)
C13 C3 P3 134.1(10)
P2 C3 P3 97.1(6)
C1 C5 C6 111.6(9)
C1 C5 C8 108.0(9)
C6 C5 C8 112.8(11)
C1 C5 C7 108.6(9)
C6 C5 C7 108.0(9)
C8 C5 C7 107.6(10)
C12 C9 C11 109.4(14)
C12 C9 C10 107.8(13)
C11 C9 C10 108.8(14)
C12 C9 C2 111.5(10)
C11 C9 C2 106.9(12)
C10 C9 C2 112.3(13)
C16 C13 C14 113.3(15)
C16 C13 C3 111.1(14)
C14 C13 C3 110.8(12)
C16 C13 C15 102.6(15)
C14 C13 C15 107.7(15)
C3 C13 C15 111.0(14)
C22 C17 C18 117.7(10)
C22 C17 Pb1 121.0(8)
C18 C17 Pb1 121.3(8)
C19 C18 C17 119.7(11)
C20 C19 C18 120.6(12)
C19 C20 C21 120.4(12)
C20 C21 C22 119.8(12)
C17 C22 C21 121.8(12)
C24 C23 C28 116.7(10)
C24 C23 Pb1 120.9(8)
C28 C23 Pb1 122.3(7)
C25 C24 C23 121.7(12)
C24 C25 C26 121.4(12)
C27 C26 C25 118.5(11)
C26 C27 C28 120.9(11)
C27 C28 C23 120.8(10)
C34 C29 C30 118.0(9)
C34 C29 Pb1 122.9(8)
C30 C29 Pb1 119.1(7)
C31 C30 C29 119.0(10)
C32 C31 C30 121.5(12)
C31 C32 C33 119.3(11)
C32 C33 C34 120.1(12)
C29 C34 C33 122.1(12)

loop_
_geom_bond_atom_site_label_1
_geom_bond_atom_site_label_2
_geom_bond_distance
Pb1 C17 2.235(10)
Pb1 C23 2.246(10)
Pb1 C29 2.269(9)
Pb1 P1 2.887(3)
Pb1 P2 2.965(3)
P1 C2 1.687(11)
P1 C1 1.881(11)
P2 C3 1.715(13)
P2 C1 1.929(12)
P3 C2 1.740(11)
P3 C3 1.749(12)
P3 C4 1.818(11)
P3 C1 1.834(11)
C1 C5 1.510(14)
C2 C9 1.553(14)
C3 C13 1.503(16)
C5 C6 1.513(14)
C5 C8 1.528(16)
C5 C7 1.552(14)
C9 C12 1.492(17)
C9 C11 1.50(2)
C9 C10 1.51(2)
C13 C16 1.47(2)
C13 C14 1.48(2)
C13 C15 1.51(2)
C17 C22 1.373(15)
C17 C18 1.427(15)
C18 C19 1.399(15)
C19 C20 1.361(18)
C20 C21 1.378(17)
C21 C22 1.389(15)
C23 C24 1.382(15)
C23 C28 1.395(14)
C24 C25 1.363(16)
C25 C26 1.367(17)
C26 C27 1.363(16)
C27 C28 1.386(15)
C29 C34 1.370(14)
C29 C30 1.415(14)
C30 C31 1.391(15)
C31 C32 1.370(17)
C32 C33 1.371(17)
C33 C34 1.378(16)
